data_7129184
loop_
_publ_author_name
'Dong, Jinhuan'
'Feng, Wanzhong'
'Wang, Lei'
'Li, Mei'
'Chen, Zhe'
'Xu, Xianxiu'

_publ_section_title
;
 Cu/Base Co-catalyzed [3 + 3] Cycloaddition for the Synthesis of Highly
 Functionalized 4-Fluoropyridines
;
_journal_name_full 'Chemical Communications'
_journal_paper_doi 10.1039/D1CC05412K
_journal_year 2021
_chemical_formula_moiety 'C14 H11 Cl F N O2'
_chemical_formula_sum 'C14 H11 Cl F N O2'
_chemical_formula_weight 279.69
_space_group_crystal_system triclinic
_space_group_IT_number 2
_space_group_name_Hall '-P 1'
_space_group_name_H-M_alt 'P -1'
_atom_sites_solution_hydrogens geom
_atom_sites_solution_primary direct
_atom_sites_solution_secondary difmap
_audit_creation_date 2019-12-23
_audit_creation_method
;
  Olex2 1.2
  (compiled Apr 23 2013 17:54:37, GUI svn.r4466)
;
_audit_update_record
;
2021-04-11 deposited with the CCDC.	2021-11-01 downloaded from the CCDC.
;
_cell_angle_alpha 103.627(7)
_cell_angle_beta 97.874(8)
_cell_angle_gamma 98.131(7)
_cell_formula_units_Z 2
_cell_length_a 7.3135(7)
_cell_length_b 7.6484(6)
_cell_length_c 12.3996(11)
_cell_measurement_reflns_used 1601
_cell_measurement_temperature 293(2)
_cell_measurement_theta_max 70.8190
_cell_measurement_theta_min 6.2200
_cell_volume 656.75(11)
_computing_cell_refinement 'CrysAlisPro 1.171.40.53 (Rigaku OD, 2019)'
_computing_data_collection 'CrysAlisPro 1.171.40.53 (Rigaku OD, 2019)'
_computing_data_reduction 'CrysAlisPro 1.171.40.53 (Rigaku OD, 2019)'
_computing_molecular_graphics
;
O. V. Dolomanov, L. J. Bourhis, R. J. Gildea, J. A. K. Howard and H. Puschmann,
OLEX2: a complete structure solution, refinement and analysis program.
J. Appl. Cryst. (2009). 42, 339-341.
;
_computing_publication_material
;
O. V. Dolomanov, L. J. Bourhis, R. J. Gildea, J. A. K. Howard and H. Puschmann,
OLEX2: a complete structure solution, refinement and analysis program.
J. Appl. Cryst. (2009). 42, 339-341.
;
_computing_structure_refinement
;
XL, G.M. Sheldrick, Acta Cryst.
(2008). A64, 112-122
;
_computing_structure_solution
;
XS, G.M. Sheldrick, Acta Cryst.
(2008). A64, 112-122
;
_diffrn_ambient_temperature 293(2)
_diffrn_detector 'CCD plate'
_diffrn_detector_area_resol_mean 16.0793
_diffrn_detector_type Eos
_diffrn_measured_fraction_theta_full 0.9868
_diffrn_measured_fraction_theta_max 0.9697
_diffrn_measurement_details
;
List of Runs (angles in degrees, time in seconds):

  # Type    Start    End  Width  t~exp~   \w     \q     \k     \f   Frames
#--------------------------------------------------------------------------
  1  \w    -70.00 -44.00   1.00    1.00    --    0.00 -37.00-150.00   26
  2  \w    -23.00  24.00   1.00    1.00    --    0.00 -37.00-150.00   47
  3  \w      5.00  58.00   1.00    1.00    --    0.00  57.00   0.00   53
  4  \w    -13.00  64.00   1.00    1.00    --   54.00 -57.00-180.00   77
  5  \w     23.00 102.00   1.00    1.00    --   54.00-125.00-180.00   79
  6  \w     72.00  98.00   1.00    1.00    --   54.00  57.00 120.00   26
  7  \w     75.00 100.00   1.00    1.00    --   54.00  57.00-150.00   25
  8  \w    -11.00  79.00   1.00    1.00    --   54.00 -77.00 -60.00   90
  9  \w     76.00 121.00   1.00    1.00    --   54.00  57.00 -30.00   45
 10  \w     28.00 121.00   1.00    1.00    --   54.00  37.00  90.00   93
 11  \w     41.00 129.00   1.00    1.00    --  108.00 -50.00 120.00   88
 12  \w     36.00 109.00   1.00    1.00    --  108.00-111.00 -30.00   73
 13  \w     85.00 151.00   1.00    1.00    --  108.00  37.00-120.00   66
 14  \w     39.00  74.00   1.00    1.00    --  108.00 -91.00 150.00   35
 15  \w    138.00 169.00   1.00    1.00    --  108.00  63.00 -90.00   31
 16  \w     86.00 121.00   1.00    1.00    --  108.00  63.00 -90.00   35
 17  \w     54.00 120.00   1.00    1.00    --  108.00 -77.00 -30.00   66
 18  \w     63.00 133.00   1.00    1.00    --  108.00 -37.00 -30.00   70
 19  \w     36.00 133.00   1.00    1.00    --  108.00 -37.00 -90.00   97
 20  \w     52.00 112.00   1.00    1.00    --  108.00-111.00 120.00   60
 21  \w    142.00 177.00   1.00    1.00    --  108.00  25.00  90.00   35
 22  \w    101.00 127.00   1.00    1.00    --  108.00 111.00 -30.00   26
 23  \w     82.00 143.00   1.00    1.00    --  108.00 -91.00 150.00   61
 24  \w    115.00 171.00   1.00    1.00    --  108.00  37.00 -30.00   56
;
_diffrn_measurement_device 'four-circle diffractometer'
_diffrn_measurement_device_type 'SuperNova, Dual, Cu at home/near, Eos'
_diffrn_measurement_method '\w scans'
_diffrn_orient_matrix_type 'CrysAlisPro convention (1999,Acta A55,543-557)'
_diffrn_orient_matrix_UB_11 0.2082058000
_diffrn_orient_matrix_UB_12 -0.0189862000
_diffrn_orient_matrix_UB_13 0.0171620000
_diffrn_orient_matrix_UB_21 -0.0206459000
_diffrn_orient_matrix_UB_22 -0.0561415000
_diffrn_orient_matrix_UB_23 0.1097753000
_diffrn_orient_matrix_UB_31 -0.0544686000
_diffrn_orient_matrix_UB_32 -0.2022092000
_diffrn_orient_matrix_UB_33 -0.0672836000
_diffrn_radiation_monochromator mirror
_diffrn_radiation_probe x-ray
_diffrn_radiation_type 'Cu K\a'
_diffrn_radiation_wavelength 1.54184
_diffrn_reflns_av_R_equivalents 0.0210
_diffrn_reflns_av_unetI/netI 0.0267
_diffrn_reflns_limit_h_max 8
_diffrn_reflns_limit_h_min -8
_diffrn_reflns_limit_k_max 6
_diffrn_reflns_limit_k_min -9
_diffrn_reflns_limit_l_max 14
_diffrn_reflns_limit_l_min -14
_diffrn_reflns_number 3825
_diffrn_reflns_theta_full 67.00
_diffrn_reflns_theta_max 67.01
_diffrn_reflns_theta_min 3.73
_diffrn_source 'micro-focus sealed X-ray tube'
_diffrn_source_type 'SuperNova (Cu) X-ray Source'
_exptl_absorpt_coefficient_mu 2.675
_exptl_absorpt_correction_T_max 1.00000
_exptl_absorpt_correction_T_min 0.33243
_exptl_absorpt_correction_type multi-scan
_exptl_absorpt_process_details
;
CrysAlisPro 1.171.40.53 (Rigaku Oxford Diffraction, 2019)
Empirical absorption correction using spherical harmonics,
 implemented in SCALE3 ABSPACK scaling algorithm.
;
_exptl_crystal_colour 'clear dark colourless'
_exptl_crystal_density_diffrn 1.414
_exptl_crystal_density_method 'not measured'
_exptl_crystal_description block
_exptl_crystal_F_000 288
_exptl_crystal_size_max 0.22
_exptl_crystal_size_mid 0.16
_exptl_crystal_size_min 0.13
_refine_diff_density_max 0.221
_refine_diff_density_min -0.214
_refine_diff_density_rms 0.052
_refine_ls_extinction_coef 0.033(3)
_refine_ls_extinction_expression Fc^*^=kFc[1+0.001xFc^2^\l^3^/sin(2\q)]^-1/4^
_refine_ls_extinction_method SHELXL
_refine_ls_goodness_of_fit_ref 1.052
_refine_ls_hydrogen_treatment mixed
_refine_ls_matrix_type full
_refine_ls_number_parameters 174
_refine_ls_number_reflns 2312
_refine_ls_number_restraints 0
_refine_ls_restrained_S_all 1.052
_refine_ls_R_factor_all 0.0603
_refine_ls_R_factor_gt 0.0507
_refine_ls_shift/su_max 0.001
_refine_ls_shift/su_mean 0.000
_refine_ls_structure_factor_coef Fsqd
_refine_ls_weighting_details 'calc w=1/[\s^2^(Fo^2^)+(0.0814P)^2^+0.1469P] where P=(Fo^2^+2Fc^2^)/3'
_refine_ls_weighting_scheme calc
_refine_ls_wR_factor_gt 0.1399
_refine_ls_wR_factor_ref 0.1547
_reflns_number_gt 1864
_reflns_number_total 2312
_reflns_threshold_expression >2sigma(I)
_cod_data_source_file d1cc05412k2.cif
_cod_data_source_block exp_3690
_cod_original_cell_volume 656.75(10)
_cod_database_code 7129184
_chemical_oxdiff_formula 'C1 H1 N1 O1 Cl1'
_reflns_odcompleteness_completeness 98.68
_reflns_odcompleteness_iscentric 1
_reflns_odcompleteness_theta 66.97
_olex2_refinement_description
;
1. Fixed Uiso
 At 1.2 times of:
  All C(H) groups, All C(H,H) groups
 At 1.5 times of:
  All C(H,H,H) groups
2.a Secondary CH2 refined with riding coordinates:
 C13(H13A,H13B)
2.b Aromatic/amide H refined with riding coordinates:
 C1(H1), C2(H2), C4(H4), C5(H5), C9(H9), C11(H11)
2.c Idealised Me refined as rotating group:
 C14(H14A,H14B,H14C)
;
_oxdiff_exptl_absorpt_empirical_details
;
Empirical correction (ABSPACK) includes:
- Absorption correction using spherical harmonics
- Frame scaling
;
_oxdiff_exptl_absorpt_empirical_full_max 2.670
_oxdiff_exptl_absorpt_empirical_full_min 0.675

loop_
_space_group_symop_id
_space_group_symop_operation_xyz
1 'x, y, z'
2 '-x, -y, -z'

loop_
_atom_site_label
_atom_site_type_symbol
_atom_site_fract_x
_atom_site_fract_y
_atom_site_fract_z
_atom_site_U_iso_or_equiv
_atom_site_adp_type
_atom_site_occupancy
_atom_site_symmetry_multiplicity
_atom_site_calc_flag
_atom_site_refinement_flags
_atom_site_disorder_assembly
_atom_site_disorder_group
C1 C 0.4142(3) 0.3987(3) 0.7589(2) 0.0611(6) Uani 1 1 d . . .
H1 H 0.5147 0.3409 0.7741 0.073 Uiso 1 1 calc R . .
C2 C 0.4128(4) 0.4939(4) 0.6776(2) 0.0672(7) Uani 1 1 d . . .
H2 H 0.5124 0.5020 0.6386 0.081 Uiso 1 1 calc R . .
C3 C 0.2622(4) 0.5771(3) 0.65461(19) 0.0611(6) Uani 1 1 d . . .
C4 C 0.1172(4) 0.5735(3) 0.7139(2) 0.0637(6) Uani 1 1 d . . .
H4 H 0.0183 0.6334 0.6988 0.076 Uiso 1 1 calc R . .
C5 C 0.1205(3) 0.4794(3) 0.7963(2) 0.0592(6) Uani 1 1 d . . .
H5 H 0.0232 0.4774 0.8373 0.071 Uiso 1 1 calc R . .
C6 C 0.2666(3) 0.3876(3) 0.81901(18) 0.0519(5) Uani 1 1 d . . .
C7 C 0.2617(3) 0.2802(3) 0.90350(19) 0.0514(5) Uani 1 1 d . . .
C8 C 0.2853(3) 0.1003(3) 0.88227(19) 0.0564(6) Uani 1 1 d . . .
C9 C 0.2719(3) 0.0008(3) 0.9598(2) 0.0572(6) Uani 1 1 d . . .
H9 H 0.2859 -0.1211 0.9432 0.069 Uiso 1 1 calc R . .
C10 C 0.2367(3) 0.0878(3) 1.06379(19) 0.0517(5) Uani 1 1 d . . .
C11 C 0.2260(4) 0.3522(3) 1.01120(19) 0.0575(6) Uani 1 1 d . . .
H11 H 0.2097 0.4735 1.0293 0.069 Uiso 1 1 calc R . .
C12 C 0.2260(3) -0.0192(3) 1.1499(2) 0.0590(6) Uani 1 1 d . . .
C13 C 0.2048(7) -0.0147(4) 1.3394(3) 0.1024(12) Uani 1 1 d . . .
H13A H 0.0905 -0.1045 1.3248 0.123 Uiso 1 1 calc R . .
H13B H 0.3106 -0.0779 1.3425 0.123 Uiso 1 1 calc R . .
C14 C 0.2172(6) 0.1161(5) 1.4439(3) 0.1044(12) Uani 1 1 d . . .
H14A H 0.3234 0.2116 1.4542 0.157 Uiso 1 1 calc R . .
H14B H 0.2318 0.0575 1.5043 0.157 Uiso 1 1 calc R . .
H14C H 0.1047 0.1674 1.4438 0.157 Uiso 1 1 calc R . .
Cl1 Cl 0.25497(13) 0.68525(11) 0.54539(6) 0.0911(4) Uani 1 1 d . . .
N1 N 0.2133(3) 0.2623(2) 1.09026(16) 0.0579(5) Uani 1 1 d . . .
O1 O 0.2377(3) -0.1786(2) 1.13029(17) 0.0782(6) Uani 1 1 d . . .
O2 O 0.2046(3) 0.0784(2) 1.24868(15) 0.0768(6) Uani 1 1 d . . .
F1 F 0.3180(3) 0.01702(19) 0.77951(13) 0.0827(5) Uani 1 1 d . . .

loop_
_atom_site_aniso_label
_atom_site_aniso_U_11
_atom_site_aniso_U_22
_atom_site_aniso_U_33
_atom_site_aniso_U_23
_atom_site_aniso_U_13
_atom_site_aniso_U_12
C1 0.0592(14) 0.0645(14) 0.0603(13) 0.0118(11) 0.0155(11) 0.0167(11)
C2 0.0728(16) 0.0713(15) 0.0603(14) 0.0147(12) 0.0239(12) 0.0142(12)
C3 0.0811(17) 0.0513(12) 0.0485(12) 0.0086(10) 0.0138(11) 0.0093(11)
C4 0.0720(16) 0.0566(13) 0.0665(14) 0.0167(11) 0.0149(12) 0.0213(11)
C5 0.0649(14) 0.0528(12) 0.0626(13) 0.0129(10) 0.0199(11) 0.0152(10)
C6 0.0585(13) 0.0414(10) 0.0492(11) 0.0008(9) 0.0083(10) 0.0074(9)
C7 0.0534(12) 0.0449(11) 0.0515(11) 0.0052(9) 0.0072(9) 0.0087(9)
C8 0.0633(14) 0.0458(11) 0.0552(12) -0.0001(9) 0.0150(10) 0.0114(10)
C9 0.0609(14) 0.0403(10) 0.0682(14) 0.0078(10) 0.0120(11) 0.0124(9)
C10 0.0480(11) 0.0433(11) 0.0600(12) 0.0083(9) 0.0056(9) 0.0078(8)
C11 0.0764(15) 0.0413(10) 0.0550(12) 0.0072(9) 0.0143(11) 0.0176(10)
C12 0.0593(13) 0.0492(12) 0.0655(14) 0.0134(10) 0.0059(11) 0.0080(10)
C13 0.177(4) 0.0618(16) 0.0719(19) 0.0287(14) 0.024(2) 0.013(2)
C14 0.147(3) 0.095(2) 0.079(2) 0.0359(18) 0.026(2) 0.020(2)
Cl1 0.1284(8) 0.0913(6) 0.0706(5) 0.0375(4) 0.0327(4) 0.0335(5)
N1 0.0738(13) 0.0459(9) 0.0542(10) 0.0093(8) 0.0139(9) 0.0153(8)
O1 0.1055(15) 0.0491(9) 0.0839(12) 0.0204(8) 0.0187(11) 0.0196(9)
O2 0.1207(16) 0.0542(9) 0.0612(10) 0.0206(8) 0.0218(10) 0.0196(10)
F1 0.1272(14) 0.0551(8) 0.0674(9) 0.0013(7) 0.0409(9) 0.0240(8)

loop_
_atom_type_symbol
_atom_type_description
_atom_type_scat_dispersion_real
_atom_type_scat_dispersion_imag
_atom_type_scat_source
C C 0.0181 0.0091 'International Tables Vol C Tables 4.2.6.8 and 6.1.1.4'
H H 0.0000 0.0000 'International Tables Vol C Tables 4.2.6.8 and 6.1.1.4'
N N 0.0311 0.0180 'International Tables Vol C Tables 4.2.6.8 and 6.1.1.4'
O O 0.0492 0.0322 'International Tables Vol C Tables 4.2.6.8 and 6.1.1.4'
Cl Cl 0.3639 0.7018 'International Tables Vol C Tables 4.2.6.8 and 6.1.1.4'
F F 0.0727 0.0534 'International Tables Vol C Tables 4.2.6.8 and 6.1.1.4'

loop_
_geom_angle_atom_site_label_1
_geom_angle_atom_site_label_2
_geom_angle_atom_site_label_3
_geom_angle
_geom_angle_site_symmetry_1
_geom_angle_site_symmetry_3
_geom_angle_publ_flag
C2 C1 H1 119.5 . . ?
C2 C1 C6 120.9(2) . . ?
C6 C1 H1 119.5 . . ?
C1 C2 H2 120.4 . . ?
C1 C2 C3 119.2(2) . . ?
C3 C2 H2 120.4 . . ?
C2 C3 Cl1 118.8(2) . . ?
C4 C3 C2 121.6(2) . . ?
C4 C3 Cl1 119.6(2) . . ?
C3 C4 H4 120.6 . . ?
C3 C4 C5 118.9(2) . . ?
C5 C4 H4 120.6 . . ?
C4 C5 H5 119.4 . . ?
C4 C5 C6 121.2(2) . . ?
C6 C5 H5 119.4 . . ?
C1 C6 C7 121.8(2) . . ?
C5 C6 C1 118.1(2) . . ?
C5 C6 C7 120.1(2) . . ?
C8 C7 C6 123.5(2) . . ?
C8 C7 C11 114.4(2) . . ?
C11 C7 C6 122.12(19) . . ?
C9 C8 C7 122.6(2) . . ?
F1 C8 C7 118.9(2) . . ?
F1 C8 C9 118.45(19) . . ?
C8 C9 H9 121.2 . . ?
C8 C9 C10 117.56(19) . . ?
C10 C9 H9 121.2 . . ?
C9 C10 C12 117.80(19) . . ?
N1 C10 C9 122.9(2) . . ?
N1 C10 C12 119.3(2) . . ?
C7 C11 H11 117.2 . . ?
N1 C11 C7 125.5(2) . . ?
N1 C11 H11 117.2 . . ?
O1 C12 C10 122.8(2) . . ?
O1 C12 O2 123.8(2) . . ?
O2 C12 C10 113.42(19) . . ?
H13A C13 H13B 108.2 . . ?
C14 C13 H13A 109.8 . . ?
C14 C13 H13B 109.8 . . ?
C14 C13 O2 109.4(2) . . ?
O2 C13 H13A 109.8 . . ?
O2 C13 H13B 109.8 . . ?
C13 C14 H14A 109.5 . . ?
C13 C14 H14B 109.5 . . ?
C13 C14 H14C 109.5 . . ?
H14A C14 H14B 109.5 . . ?
H14A C14 H14C 109.5 . . ?
H14B C14 H14C 109.5 . . ?
C11 N1 C10 116.98(19) . . ?
C12 O2 C13 116.5(2) . . ?

loop_
_geom_bond_atom_site_label_1
_geom_bond_atom_site_label_2
_geom_bond_distance
_geom_bond_site_symmetry_2
_geom_bond_publ_flag
C1 H1 0.9300 . ?
C1 C2 1.376(4) . ?
C1 C6 1.396(3) . ?
C2 H2 0.9300 . ?
C2 C3 1.378(4) . ?
C3 C4 1.371(4) . ?
C3 Cl1 1.744(2) . ?
C4 H4 0.9300 . ?
C4 C5 1.381(3) . ?
C5 H5 0.9300 . ?
C5 C6 1.392(3) . ?
C6 C7 1.477(3) . ?
C7 C8 1.379(3) . ?
C7 C11 1.394(3) . ?
C8 C9 1.365(3) . ?
C8 F1 1.353(3) . ?
C9 H9 0.9300 . ?
C9 C10 1.381(3) . ?
C10 C12 1.494(3) . ?
C10 N1 1.339(3) . ?
C11 H11 0.9300 . ?
C11 N1 1.329(3) . ?
C12 O1 1.203(3) . ?
C12 O2 1.319(3) . ?
C13 H13A 0.9700 . ?
C13 H13B 0.9700 . ?
C13 C14 1.421(4) . ?
C13 O2 1.466(3) . ?
C14 H14A 0.9600 . ?
C14 H14B 0.9600 . ?
C14 H14C 0.9600 . ?

loop_
_geom_torsion_atom_site_label_1
_geom_torsion_atom_site_label_2
_geom_torsion_atom_site_label_3
_geom_torsion_atom_site_label_4
_geom_torsion
_geom_torsion_site_symmetry_1
_geom_torsion_site_symmetry_2
_geom_torsion_site_symmetry_3
_geom_torsion_site_symmetry_4
_geom_torsion_publ_flag
C1 C2 C3 C4 2.6(4) . . . . ?
C1 C2 C3 Cl1 -176.05(18) . . . . ?
C1 C6 C7 C8 -51.2(3) . . . . ?
C1 C6 C7 C11 131.0(2) . . . . ?
C2 C1 C6 C5 -1.6(3) . . . . ?
C2 C1 C6 C7 177.6(2) . . . . ?
C2 C3 C4 C5 -1.9(4) . . . . ?
C3 C4 C5 C6 -0.6(4) . . . . ?
C4 C5 C6 C1 2.3(3) . . . . ?
C4 C5 C6 C7 -176.8(2) . . . . ?
C5 C6 C7 C8 127.9(2) . . . . ?
C5 C6 C7 C11 -49.9(3) . . . . ?
C6 C1 C2 C3 -0.8(4) . . . . ?
C6 C7 C8 C9 -177.0(2) . . . . ?
C6 C7 C8 F1 1.1(3) . . . . ?
C6 C7 C11 N1 177.7(2) . . . . ?
C7 C8 C9 C10 -1.3(4) . . . . ?
C7 C11 N1 C10 0.0(4) . . . . ?
C8 C7 C11 N1 -0.3(4) . . . . ?
C8 C9 C10 C12 -178.7(2) . . . . ?
C8 C9 C10 N1 0.9(3) . . . . ?
C9 C10 C12 O1 -3.6(4) . . . . ?
C9 C10 C12 O2 175.7(2) . . . . ?
C9 C10 N1 C11 -0.3(3) . . . . ?
C10 C12 O2 C13 -176.3(3) . . . . ?
C11 C7 C8 C9 1.0(3) . . . . ?
C11 C7 C8 F1 179.1(2) . . . . ?
C12 C10 N1 C11 179.3(2) . . . . ?
C14 C13 O2 C12 168.8(3) . . . . ?
Cl1 C3 C4 C5 176.78(18) . . . . ?
N1 C10 C12 O1 176.7(2) . . . . ?
N1 C10 C12 O2 -3.9(3) . . . . ?
O1 C12 O2 C13 3.0(4) . . . . ?
F1 C8 C9 C10 -179.4(2) . . . . ?
